data_1543349
loop_
_publ_author_name
'Kharbach, Yassine'
'Haoudi, Amal'
'Capet, Fr\'ed\'eric'
'Mazzah, Ahmed'
'El Ammari, Lahcen'

_publ_section_title
;
 5-Bromo-1-nonylindoline-2,3-dione
;
_journal_coeditor_code SU4049
_journal_issue 5
_journal_name_full IUCrData
_journal_page_first x160791
_journal_paper_doi 10.1107/S2414314616007914
_journal_volume 1
_journal_year 2016
_chemical_formula_iupac 'C17 H22 Br N O2'
_chemical_formula_moiety 'C17 H22 Br N O2'
_chemical_formula_sum 'C17 H22 Br N O2'
_chemical_formula_weight 352.26
_chemical_name_systematic
;
5-Bromo-1-nonylindoline-2,3-dione
;
_space_group_crystal_system monoclinic
_space_group_IT_number 14
_space_group_name_Hall '-P 2ybc'
_space_group_name_H-M_alt 'P 1 21/c 1'
_symmetry_space_group_name_Hall '-P 2ybc'
_symmetry_space_group_name_H-M 'P 1 21/c 1'
_atom_sites_solution_hydrogens geom
_audit_creation_method SHELXL-2014/7
_cell_angle_alpha 90
_cell_angle_beta 101.206(2)
_cell_angle_gamma 90
_cell_formula_units_Z 4
_cell_length_a 4.8428(2)
_cell_length_b 31.7181(14)
_cell_length_c 10.7171(5)
_cell_measurement_reflns_used 4532
_cell_measurement_temperature 100(2)
_cell_measurement_theta_max 29.574
_cell_measurement_theta_min 1.284
_cell_volume 1614.81(12)
_computing_cell_refinement
;
SAINT (Bruker, 2009)
;
_computing_data_collection
;
APEX2 (Bruker, 2009)
;
_computing_data_reduction
;
SAINT (Bruker, 2009)
;
_computing_molecular_graphics
;
ORTEP-3 for Windows (Farrugia, 2012)
;
_computing_publication_material
;
PLATON (Spek, 2009) and publCIF (Westrip, 2010)
;
_computing_structure_refinement
;
SHELXL2014 (Sheldrick, 2015)
;
_computing_structure_solution
;
SHELXS2014 (Sheldrick, 2008)
;
_diffrn_ambient_temperature 100(2)
_diffrn_measured_fraction_theta_full 1.000
_diffrn_measured_fraction_theta_max 1.000
_diffrn_measurement_device_type 'Bruker APEXII CCD'
_diffrn_measurement_method '\f and \w scans'
_diffrn_radiation_source 'sealed tube'
_diffrn_radiation_type MoK\a
_diffrn_radiation_wavelength 0.71073
_diffrn_reflns_av_R_equivalents 0.0300
_diffrn_reflns_limit_h_max 5
_diffrn_reflns_limit_h_min -6
_diffrn_reflns_limit_k_max 44
_diffrn_reflns_limit_k_min -44
_diffrn_reflns_limit_l_max 14
_diffrn_reflns_limit_l_min -14
_diffrn_reflns_number 33463
_diffrn_reflns_theta_full 25.242
_diffrn_reflns_theta_max 29.574
_diffrn_reflns_theta_min 1.284
_exptl_absorpt_coefficient_mu 2.550
_exptl_absorpt_correction_T_max 0.746
_exptl_absorpt_correction_T_min 0.658
_exptl_absorpt_correction_type multi-scan
_exptl_absorpt_process_details
;
(SADABS; Bruker, 2009)
;
_exptl_crystal_colour orange
_exptl_crystal_density_diffrn 1.449
_exptl_crystal_description plate
_exptl_crystal_F_000 728
_exptl_crystal_size_max 0.200
_exptl_crystal_size_mid 0.170
_exptl_crystal_size_min 0.070
_refine_diff_density_max 0.440
_refine_diff_density_min -0.433
_refine_ls_extinction_method none
_refine_ls_goodness_of_fit_ref 1.103
_refine_ls_hydrogen_treatment constr
_refine_ls_matrix_type full
_refine_ls_number_parameters 191
_refine_ls_number_reflns 4532
_refine_ls_number_restraints 0
_refine_ls_restrained_S_all 1.103
_refine_ls_R_factor_all 0.0323
_refine_ls_R_factor_gt 0.0262
_refine_ls_shift/su_max 0.002
_refine_ls_shift/su_mean 0.000
_refine_ls_structure_factor_coef Fsqd
_refine_ls_weighting_details 'w=1/[\s^2^(Fo^2^)+(0.0246P)^2^+0.8548P] where P=(Fo^2^+2Fc^2^)/3'
_refine_ls_weighting_scheme calc
_refine_ls_wR_factor_gt 0.0588
_refine_ls_wR_factor_ref 0.0608
_reflns_number_gt 4029
_reflns_number_total 4532
_reflns_threshold_expression 'I > 2\s(I)'
_cod_data_source_file su4049sup1.cif
_cod_data_source_block I
_cod_database_code 1543349
_shelx_space_group_comment
;
The symmetry employed for this shelxl refinement is uniquely defined
by the following loop, which should always be used as a source of
symmetry information in preference to the above space-group names.
They are only intended as comments.
;
_shelx_estimated_absorpt_t_min 0.630
_shelx_estimated_absorpt_t_max 0.842

loop_
_space_group_symop_operation_xyz
'x, y, z'
'-x, y+1/2, -z+1/2'
'-x, -y, -z'
'x, -y-1/2, z-1/2'

loop_
_atom_site_type_symbol
_atom_site_label
_atom_site_fract_x
_atom_site_fract_y
_atom_site_fract_z
_atom_site_U_iso_or_equiv
_atom_site_adp_type
_atom_site_calc_flag
_atom_site_occupancy
Br Br1 0.46011(3) 0.37424(2) 0.85103(2) 0.02240(5) Uani d 1
C C1 0.5594(3) 0.31889(4) 0.81017(12) 0.0151(3) Uani d 1
C C2 0.7367(3) 0.31325(4) 0.72398(13) 0.0144(2) Uani d 1
H H2 0.8106 0.3365 0.6853 0.017 Uiso calc 1
C C3 0.8006(3) 0.27209(4) 0.69712(12) 0.0130(2) Uani d 1
C C4 0.6918(3) 0.23768(4) 0.75382(12) 0.0126(2) Uani d 1
C C5 0.5180(3) 0.24367(4) 0.84074(12) 0.0146(3) Uani d 1
H H5 0.4456 0.2204 0.8801 0.017 Uiso calc 1
C C6 0.4529(3) 0.28509(5) 0.86841(12) 0.0157(3) Uani d 1
H H6 0.3344 0.2902 0.9278 0.019 Uiso calc 1
C C7 0.9820(3) 0.25508(4) 0.61420(12) 0.0125(2) Uani d 1
C C8 0.9634(3) 0.20624(4) 0.62788(12) 0.0136(2) Uani d 1
C C9 0.6994(3) 0.15753(4) 0.74596(13) 0.0151(3) Uani d 1
H H9A 0.6938 0.1381 0.6732 0.018 Uiso calc 1
H H9B 0.5066 0.1593 0.7637 0.018 Uiso calc 1
C C10 0.8951(3) 0.13925(4) 0.86226(13) 0.0160(3) Uani d 1
H H10B 0.9539 0.1619 0.9252 0.019 Uiso calc 1
H H10A 1.0661 0.1279 0.8366 0.019 Uiso calc 1
C C11 0.7510(3) 0.10416(4) 0.92355(13) 0.0163(3) Uani d 1
H H11B 0.5986 0.1166 0.9613 0.020 Uiso calc 1
H H11A 0.6637 0.0841 0.8567 0.020 Uiso calc 1
C C12 0.9512(3) 0.08012(4) 1.02647(13) 0.0164(3) Uani d 1
H H12A 1.0914 0.0650 0.9871 0.020 Uiso calc 1
H H12B 1.0541 0.1005 1.0885 0.020 Uiso calc 1
C C13 0.8004(3) 0.04848(5) 1.09660(13) 0.0178(3) Uani d 1
H H13B 0.6669 0.0639 1.1392 0.021 Uiso calc 1
H H13A 0.6892 0.0292 1.0336 0.021 Uiso calc 1
C C14 0.9960(3) 0.02245(4) 1.19543(13) 0.0178(3) Uani d 1
H H14B 1.1101 0.0417 1.2577 0.021 Uiso calc 1
H H14A 1.1266 0.0064 1.1528 0.021 Uiso calc 1
C C15 0.8397(3) -0.00833(5) 1.26640(14) 0.0186(3) Uani d 1
H H15B 0.7163 0.0079 1.3124 0.022 Uiso calc 1
H H15A 0.7176 -0.0265 1.2035 0.022 Uiso calc 1
C C16 1.0312(3) -0.03633(5) 1.36108(14) 0.0200(3) Uani d 1
H H16A 1.1499 -0.0184 1.4257 0.024 Uiso calc 1
H H16B 1.1576 -0.0523 1.3159 0.024 Uiso calc 1
C C17 0.8684(4) -0.06729(5) 1.42776(16) 0.0252(3) Uani d 1
H H17B 0.7418 -0.0517 1.4722 0.038 Uiso calc 1
H H17C 1.0007 -0.0839 1.4893 0.038 Uiso calc 1
H H17A 0.7579 -0.0861 1.3647 0.038 Uiso calc 1
N N1 0.7852(2) 0.19929(4) 0.71043(11) 0.0134(2) Uani d 1
O O1 1.1213(2) 0.27258(3) 0.54746(9) 0.01603(19) Uani d 1
O O2 1.0843(2) 0.18008(3) 0.57614(10) 0.0181(2) Uani d 1

loop_
_atom_site_aniso_label
_atom_site_aniso_U_11
_atom_site_aniso_U_22
_atom_site_aniso_U_33
_atom_site_aniso_U_12
_atom_site_aniso_U_13
_atom_site_aniso_U_23
Br1 0.02663(9) 0.01885(8) 0.02210(8) 0.00614(6) 0.00564(6) -0.00365(5)
C1 0.0154(6) 0.0157(6) 0.0134(6) 0.0036(5) 0.0008(5) -0.0017(5)
C2 0.0131(6) 0.0156(6) 0.0141(6) 0.0004(5) 0.0018(5) 0.0022(5)
C3 0.0107(6) 0.0165(6) 0.0119(5) 0.0007(5) 0.0023(5) 0.0020(5)
C4 0.0103(6) 0.0153(6) 0.0112(5) 0.0008(5) -0.0003(4) 0.0018(4)
C5 0.0114(6) 0.0198(6) 0.0124(6) -0.0004(5) 0.0020(5) 0.0032(5)
C6 0.0124(6) 0.0239(7) 0.0110(6) 0.0021(5) 0.0022(5) -0.0008(5)
C7 0.0104(6) 0.0154(6) 0.0110(5) 0.0011(5) -0.0001(4) 0.0023(4)
C8 0.0125(6) 0.0158(6) 0.0121(6) 0.0004(5) 0.0011(5) 0.0029(5)
C9 0.0153(6) 0.0134(6) 0.0161(6) -0.0028(5) 0.0021(5) 0.0029(5)
C10 0.0157(6) 0.0150(6) 0.0163(6) -0.0017(5) 0.0008(5) 0.0031(5)
C11 0.0159(6) 0.0176(6) 0.0149(6) -0.0025(5) 0.0018(5) 0.0038(5)
C12 0.0171(7) 0.0157(6) 0.0159(6) -0.0018(5) 0.0015(5) 0.0028(5)
C13 0.0181(7) 0.0182(6) 0.0170(6) -0.0009(5) 0.0029(5) 0.0053(5)
C14 0.0186(7) 0.0172(6) 0.0169(6) -0.0012(5) 0.0019(5) 0.0039(5)
C15 0.0198(7) 0.0178(6) 0.0177(6) -0.0018(5) 0.0023(5) 0.0046(5)
C16 0.0213(7) 0.0171(7) 0.0214(7) 0.0016(5) 0.0036(6) 0.0050(5)
C17 0.0296(8) 0.0197(7) 0.0260(8) -0.0007(6) 0.0049(6) 0.0089(6)
N1 0.0137(5) 0.0131(5) 0.0139(5) 0.0005(4) 0.0042(4) 0.0028(4)
O1 0.0152(5) 0.0199(5) 0.0140(4) 0.0007(4) 0.0053(4) 0.0039(4)
O2 0.0194(5) 0.0179(5) 0.0180(5) 0.0034(4) 0.0062(4) 0.0000(4)

loop_
_atom_type_symbol
_atom_type_description
_atom_type_scat_dispersion_real
_atom_type_scat_dispersion_imag
_atom_type_scat_source
C C 0.0033 0.0016 'International Tables Vol C Tables 4.2.6.8 and 6.1.1.4'
H H 0.0000 0.0000 'International Tables Vol C Tables 4.2.6.8 and 6.1.1.4'
N N 0.0061 0.0033 'International Tables Vol C Tables 4.2.6.8 and 6.1.1.4'
O O 0.0106 0.0060 'International Tables Vol C Tables 4.2.6.8 and 6.1.1.4'
Br Br -0.2901 2.4595 'International Tables Vol C Tables 4.2.6.8 and 6.1.1.4'

loop_
_geom_angle_atom_site_label_1
_geom_angle_atom_site_label_2
_geom_angle_atom_site_label_3
_geom_angle
C6 C1 C2 122.04(13)
C6 C1 Br1 118.59(10)
C2 C1 Br1 119.37(10)
C3 C2 C1 116.84(12)
C3 C2 H2 121.6
C1 C2 H2 121.6
C2 C3 C4 121.75(12)
C2 C3 C7 131.03(12)
C4 C3 C7 107.21(11)
C5 C4 C3 120.93(13)
C5 C4 N1 128.07(12)
C3 C4 N1 110.99(11)
C4 C5 C6 117.64(12)
C4 C5 H5 121.2
C6 C5 H5 121.2
C1 C6 C5 120.79(12)
C1 C6 H6 119.6
C5 C6 H6 119.6
O1 C7 C3 131.11(13)
O1 C7 C8 124.07(12)
C3 C7 C8 104.82(11)
O2 C8 N1 127.40(13)
O2 C8 C7 126.58(12)
N1 C8 C7 106.02(11)
N1 C9 C10 113.23(11)
N1 C9 H9A 108.9
C10 C9 H9A 108.9
N1 C9 H9B 108.9
C10 C9 H9B 108.9
H9A C9 H9B 107.7
C9 C10 C11 111.40(11)
C9 C10 H10B 109.3
C11 C10 H10B 109.3
C9 C10 H10A 109.3
C11 C10 H10A 109.3
H10B C10 H10A 108.0
C12 C11 C10 113.34(11)
C12 C11 H11B 108.9
C10 C11 H11B 108.9
C12 C11 H11A 108.9
C10 C11 H11A 108.9
H11B C11 H11A 107.7
C13 C12 C11 112.84(12)
C13 C12 H12A 109.0
C11 C12 H12A 109.0
C13 C12 H12B 109.0
C11 C12 H12B 109.0
H12A C12 H12B 107.8
C14 C13 C12 114.08(12)
C14 C13 H13B 108.7
C12 C13 H13B 108.7
C14 C13 H13A 108.7
C12 C13 H13A 108.7
H13B C13 H13A 107.6
C13 C14 C15 113.10(12)
C13 C14 H14B 109.0
C15 C14 H14B 109.0
C13 C14 H14A 109.0
C15 C14 H14A 109.0
H14B C14 H14A 107.8
C16 C15 C14 114.14(12)
C16 C15 H15B 108.7
C14 C15 H15B 108.7
C16 C15 H15A 108.7
C14 C15 H15A 108.7
H15B C15 H15A 107.6
C15 C16 C17 112.69(13)
C15 C16 H16A 109.1
C17 C16 H16A 109.1
C15 C16 H16B 109.1
C17 C16 H16B 109.1
H16A C16 H16B 107.8
C16 C17 H17B 109.5
C16 C17 H17C 109.5
H17B C17 H17C 109.5
C16 C17 H17A 109.5
H17B C17 H17A 109.5
H17C C17 H17A 109.5
C8 N1 C4 110.93(11)
C8 N1 C9 124.18(11)
C4 N1 C9 124.88(11)

loop_
_geom_bond_atom_site_label_1
_geom_bond_atom_site_label_2
_geom_bond_distance
Br1 C1 1.8936(13)
C1 C6 1.389(2)
C1 C2 1.3898(19)
C2 C3 1.3847(18)
C2 H2 0.9500
C3 C4 1.4009(18)
C3 C7 1.4684(18)
C4 C5 1.3845(19)
C4 N1 1.4092(17)
C5 C6 1.396(2)
C5 H5 0.9500
C6 H6 0.9500
C7 O1 1.2093(16)
C7 C8 1.5602(19)
C8 O2 1.2102(17)
C8 N1 1.3687(17)
C9 N1 1.4606(17)
C9 C10 1.5261(18)
C9 H9A 0.9900
C9 H9B 0.9900
C10 C11 1.5281(19)
C10 H10B 0.9900
C10 H10A 0.9900
C11 C12 1.5238(19)
C11 H11B 0.9900
C11 H11A 0.9900
C12 C13 1.5229(19)
C12 H12A 0.9900
C12 H12B 0.9900
C13 C14 1.5204(19)
C13 H13B 0.9900
C13 H13A 0.9900
C14 C15 1.526(2)
C14 H14B 0.9900
C14 H14A 0.9900
C15 C16 1.5209(19)
C15 H15B 0.9900
C15 H15A 0.9900
C16 C17 1.522(2)
C16 H16A 0.9900
C16 H16B 0.9900
C17 H17B 0.9800
C17 H17C 0.9800
C17 H17A 0.9800

loop_
_geom_hbond_atom_site_label_D
_geom_hbond_atom_site_label_H
_geom_hbond_atom_site_label_A
_geom_hbond_site_symmetry_A
_geom_hbond_distance_DH
_geom_hbond_distance_HA
_geom_hbond_distance_DA
_geom_hbond_angle_DHA
C6 H6 O2 4_466 0.95 2.37 3.3028(17) 166
C10 H10B O1 4_566 0.99 2.50 3.4809(17) 169
C5 H5 O1 4_466 0.95 2.61 3.2431(17) 124
C9 H9B O2 1_455 0.99 2.66 3.2544(17) 120

loop_
_geom_torsion_atom_site_label_1
_geom_torsion_atom_site_label_2
_geom_torsion_atom_site_label_3
_geom_torsion_atom_site_label_4
_geom_torsion
C6 C1 C2 C3 0.8(2)
Br1 C1 C2 C3 -179.59(10)
C1 C2 C3 C4 0.07(19)
C1 C2 C3 C7 -178.64(13)
C2 C3 C4 C5 -0.9(2)
C7 C3 C4 C5 178.12(12)
C2 C3 C4 N1 179.48(12)
C7 C3 C4 N1 -1.54(14)
C3 C4 C5 C6 0.75(19)
N1 C4 C5 C6 -179.65(12)
C2 C1 C6 C5 -0.9(2)
Br1 C1 C6 C5 179.48(10)
C4 C5 C6 C1 0.10(19)
C2 C3 C7 O1 -0.4(2)
C4 C3 C7 O1 -179.28(14)
C2 C3 C7 C8 179.53(13)
C4 C3 C7 C8 0.68(13)
O1 C7 C8 O2 0.7(2)
C3 C7 C8 O2 -179.23(13)
O1 C7 C8 N1 -179.64(12)
C3 C7 C8 N1 0.39(13)
N1 C9 C10 C11 160.28(12)
C9 C10 C11 C12 170.64(12)
C10 C11 C12 C13 173.80(12)
C11 C12 C13 C14 177.11(12)
C12 C13 C14 C15 178.74(12)
C13 C14 C15 C16 177.04(12)
C14 C15 C16 C17 -178.65(13)
O2 C8 N1 C4 178.27(13)
C7 C8 N1 C4 -1.34(14)
O2 C8 N1 C9 -3.0(2)
C7 C8 N1 C9 177.35(11)
C5 C4 N1 C8 -177.75(13)
C3 C4 N1 C8 1.88(15)
C5 C4 N1 C9 3.6(2)
C3 C4 N1 C9 -176.80(12)
C10 C9 N1 C8 89.85(15)
C10 C9 N1 C4 -91.64(15)

_cod_database_fobs_code 1543349
